data_1566700
loop_
_publ_author_name
'Reinfandt, Niklas'
'Hauser, Adrian'
'M\"unzfeld, Luca'
'Roesky, Peter W.'

_publ_section_title
;
 From a nanoparticular solid-state material to molecular
 organo-f-element-polyarsenides
;
_journal_name_full 'Chemical Science'
_journal_paper_doi 10.1039/D1SC05797A
_journal_year 2022
_chemical_formula_moiety 'C62 H120 As14 K1.5 Nd2 O9 Si8, 0.5(C12 H24 K O6), C6 H6'
_chemical_formula_sum 'C74 H138 As14 K2 Nd2 O12 Si8'
_chemical_formula_weight 2860.12
_space_group_crystal_system monoclinic
_space_group_IT_number 15
_space_group_name_Hall '-C 2yc'
_space_group_name_H-M_alt 'C 1 2/c 1'
_atom_sites_solution_hydrogens geom
_audit_creation_date 2022-01-11
_audit_creation_method
;
Olex2 1.3
(compiled 2020.11.12 svn.r5f609507 for OlexSys, GUI svn.r6408)
;
_audit_update_record
;
2022-01-14 deposited with the CCDC.	2022-01-24 downloaded from the CCDC.
;
_cell_angle_alpha 90
_cell_angle_beta 95.516(3)
_cell_angle_gamma 90
_cell_formula_units_Z 4
_cell_length_a 41.5910(16)
_cell_length_b 13.2497(4)
_cell_length_c 19.5306(8)
_cell_measurement_reflns_used 19893
_cell_measurement_temperature 100
_cell_measurement_theta_max 30.18
_cell_measurement_theta_min 2.10
_cell_volume 10712.9(7)
_computing_cell_refinement
;
X-Area Recipe 1.33.0.0 (STOE, 2015)
;
_computing_data_collection
;
X-Area Pilatus3_SV 1.31.150.0 (STOE, 2018)
;
_computing_data_reduction
;
X-Area Integrate 1.73.1.0 (STOE, 2018)
X-Area LANA 1.73.2.0 (STOE, 2018)
;
_computing_molecular_graphics 'Olex2 1.3 (Dolomanov et al., 2009)'
_computing_publication_material 'Olex2 1.3 (Dolomanov et al., 2009)'
_computing_structure_refinement 'SHELXL 2018/3 (Sheldrick, 2015)'
_computing_structure_solution 'SHELXT  (Sheldrick, 2015)'
_diffrn_ambient_temperature 100.0
_diffrn_detector_area_resol_mean 5.81
_diffrn_detector_type 'DECTRIS PILATUS 200K'
_diffrn_measured_fraction_theta_full 0.989
_diffrn_measured_fraction_theta_max 0.845
_diffrn_measurement_details
;
 326 frames, detector distance = 60 mm
;
_diffrn_measurement_device 'Eulerian 4-circle diffractometer'
_diffrn_measurement_device_type 'STOE STADIVARI'
_diffrn_measurement_method 'rotation method, \w scans'
_diffrn_radiation_type MoK\a
_diffrn_radiation_wavelength 0.71073
_diffrn_reflns_av_R_equivalents 0.0492
_diffrn_reflns_av_unetI/netI 0.0811
_diffrn_reflns_Laue_measured_fraction_full 0.989
_diffrn_reflns_Laue_measured_fraction_max 0.845
_diffrn_reflns_limit_h_max 57
_diffrn_reflns_limit_h_min -27
_diffrn_reflns_limit_k_max 18
_diffrn_reflns_limit_k_min -17
_diffrn_reflns_limit_l_max 24
_diffrn_reflns_limit_l_min -25
_diffrn_reflns_number 28105
_diffrn_reflns_point_group_measured_fraction_full 0.989
_diffrn_reflns_point_group_measured_fraction_max 0.845
_diffrn_reflns_theta_full 25.242
_diffrn_reflns_theta_max 30.324
_diffrn_reflns_theta_min 2.095
_exptl_absorpt_coefficient_mu 5.466
_exptl_absorpt_correction_T_max 0.7809
_exptl_absorpt_correction_T_min 0.3902
_exptl_absorpt_correction_type multi-scan
_exptl_absorpt_process_details
;
STOE X-Red32, absorption correction by Gaussian integration, analogous to
P. Coppens, "The Evaluation of Absorption and Extinction in Single-Crystal
Structure Analysis", published in: F. R. Ahmed (Editor), "Crystallographic
Computing", Munksgaard, Copenhagen (1970), 255 - 270.
Afterwards scaling of reflection intensities was performed within STOE LANA.
J. Koziskova, F. Hahn, J. Richter, J. Kozisek, "Comparison of different
absorption corrections on the model structure of tetrakis(\m~2~-acetato)-
diaqua-di-copper(II)", Acta Chimica Slovaca, vol. 9, no. 2, 2016, pp. 136 - 140.
;
_exptl_crystal_colour 'clear yellow'
_exptl_crystal_colour_lustre clear
_exptl_crystal_colour_primary yellow
_exptl_crystal_density_diffrn 1.773
_exptl_crystal_density_method 'not measured'
_exptl_crystal_description plate
_exptl_crystal_F_000 5640
_exptl_crystal_size_max 0.109
_exptl_crystal_size_mid 0.078
_exptl_crystal_size_min 0.04
_refine_diff_density_max 1.549
_refine_diff_density_min -0.932
_refine_diff_density_rms 0.172
_refine_ls_extinction_method none
_refine_ls_goodness_of_fit_ref 1.024
_refine_ls_hydrogen_treatment constr
_refine_ls_matrix_type full
_refine_ls_number_parameters 688
_refine_ls_number_reflns 13590
_refine_ls_number_restraints 378
_refine_ls_restrained_S_all 1.023
_refine_ls_R_factor_all 0.1043
_refine_ls_R_factor_gt 0.0535
_refine_ls_shift/su_max 0.003
_refine_ls_shift/su_mean 0.000
_refine_ls_structure_factor_coef Fsqd
_refine_ls_weighting_details 'w=1/[\s^2^(Fo^2^)+(0.0625P)^2^+7.3484P] where P=(Fo^2^+2Fc^2^)/3'
_refine_ls_weighting_scheme calc
_refine_ls_wR_factor_gt 0.1136
_refine_ls_wR_factor_ref 0.1332
_reflns_Friedel_coverage 0.000
_reflns_number_gt 8536
_reflns_number_total 13590
_reflns_threshold_expression 'I > 2\s(I)'
_cod_data_source_file d1sc05797a2.cif
_cod_data_source_block nrndasn60
_cod_database_code 1566700
_shelx_shelxl_version_number 2018/3
_shelx_space_group_comment
;
The symmetry employed for this shelxl refinement is uniquely defined
by the following loop, which should always be used as a source of
symmetry information in preference to the above space-group names.
They are only intended as comments.
;
_shelx_estimated_absorpt_t_max 0.811
_shelx_estimated_absorpt_t_min 0.587
_olex2_refinement_description
;
1. Fixed Uiso
 At 1.2 times of:
  All C(H) groups, All C(H,H) groups
 At 1.5 times of:
  All C(H,H,H) groups
2. Restrained distances
 C30A-C29A \\sim C32A-C31A \\sim C34A-C33A \\sim C24A-C23A \\sim C26A-C25A
\\sim C28A-C27A
 with sigma of 0.01
 O1A-C34A \\sim O1A-C23A \\sim O2A-C24A \\sim O2A-C25A \\sim O3A-C26A \\sim
O3A-C27A \\sim O4A-C28A ~
 O4A-C29A \\sim O5A-C30A \\sim O5A-C31A \\sim O6A-C32A \\sim O6A-C33A
 with sigma of 0.01
 C23B-C24B \\sim C34B-C33B \\sim C31B-C32B \\sim C29B-C30B \\sim C27B-C28B
\\sim C26B-C25B
 with sigma of 0.01
 O6B-C33B \\sim O1B-C34B \\sim O2B-C24B \\sim O1B-C23B \\sim O2B-C25B \\sim
O3B-C26B \\sim O3B-C27B ~
 O4B-C28B \\sim O4B-C29B \\sim O5B-C30B \\sim O5B-C31B \\sim O6B-C32B
 with sigma of 0.01
3. Uiso/Uaniso restraints and constraints
C33A \\sim C23A \\sim C32A \\sim C34A \\sim C25A \\sim C27A \\sim O3A \\sim
C26A \\sim O2A \\sim O1A \\sim O5A \\sim O6A \\sim C31A \\sim O4A \\sim C28A
\\sim C29A \\sim C30A \\sim C24A: within 2A with sigma of 0.01 and sigma for
terminal atoms of 0.02 within 2A
O1B \\sim O2B \\sim C24B \\sim C25B \\sim C33B \\sim C26B \\sim O5B \\sim C23B
\\sim C32B \\sim C31B \\sim C34B \\sim O6B \\sim C30B \\sim O4B \\sim C29B
\\sim C28B \\sim C27B \\sim O3B: within 2A with sigma of 0.01 and sigma for
terminal atoms of 0.02 within 2A
4. Others
 Fixed Sof: K1A(0.75) O1B(0.25) O2B(0.25) C33A(0.75) H33A(0.75) H33B(0.75)
 C23A(0.75) H23A(0.75) H23B(0.75) C24B(0.25) H24C(0.25) H24D(0.25) C32A(0.75)
 H32A(0.75) H32B(0.75) C34A(0.75) H34A(0.75) H34B(0.75) C25A(0.75) H25A(0.75)
 H25B(0.75) C25B(0.25) H25C(0.25) H25D(0.25) C27A(0.75) H27A(0.75) H27B(0.75)
 O3A(0.75) C26A(0.75) H26A(0.75) H26B(0.75) K1B(0.25) C33B(0.25) H33C(0.25)
 H33D(0.25) O2A(0.75) C26B(0.25) H26C(0.25) H26D(0.25) O5B(0.25) O1A(0.75)
 O5A(0.75) C23B(0.25) H23C(0.25) H23D(0.25) C32B(0.25) H32C(0.25) H32D(0.25)
 C31B(0.25) H31C(0.25) H31D(0.25) C34B(0.25) H34C(0.25) H34D(0.25) O6A(0.75)
 O6B(0.25) C31A(0.75) H31A(0.75) H31B(0.75) O4A(0.75) C28A(0.75) H28A(0.75)
 H28B(0.75) C29A(0.75) H29A(0.75) H29B(0.75) C30A(0.75) H30A(0.75) H30B(0.75)
 C30B(0.25) H30C(0.25) H30D(0.25) O4B(0.25) C29B(0.25) H29C(0.25) H29D(0.25)
 C24A(0.75) H24A(0.75) H24B(0.75) C28B(0.25) H28C(0.25) H28D(0.25) C27B(0.25)
 H27C(0.25) H27D(0.25) O3B(0.25)
5.a Secondary CH2 refined with riding coordinates:
 C33A(H33A,H33B), C23A(H23A,H23B), C24B(H24C,H24D), C32A(H32A,H32B), C34A(H34A,
 H34B), C25A(H25A,H25B), C25B(H25C,H25D), C27A(H27A,H27B), C26A(H26A,H26B),
 C33B(H33C,H33D), C26B(H26C,H26D), C23B(H23C,H23D), C32B(H32C,H32D), C31B(H31C,
 H31D), C34B(H34C,H34D), C31A(H31A,H31B), C28A(H28A,H28B), C29A(H29A,H29B),
 C30A(H30A,H30B), C30B(H30C,H30D), C29B(H29C,H29D), C24A(H24A,H24B), C28B(H28C,
 H28D), C27B(H27C,H27D)
5.b Aromatic/amide H refined with riding coordinates:
 C2(H2), C13(H13), C43(H43), C30(H30), C16(H16), C15(H15), C36(H36), C37(H37),
 C35(H35)
5.c Idealised Me refined as rotating group:
 C6(H6A,H6B,H6C), C17(H17A,H17B,H17C), C7(H7A,H7B,H7C), C8(H8A,H8B,H8C),
 C18(H18A,H18B,H18C), C20(H20A,H20B,H20C), C19(H19A,H19B,H19C), C21(H21A,H21B,
 H21C), C10(H10A,H10B,H10C), C9(H9A,H9B,H9C), C11(H11A,H11B,H11C), C22(H22A,
 H22B,H22C)
;
_olex2_diffrn_ambient_temperature_device 'Oxford Cryosystems'
_olex2_submission_special_instructions 'No special instructions were received'

loop_
_space_group_symop_operation_xyz
'x, y, z'
'-x, y, -z+1/2'
'x+1/2, y+1/2, z'
'-x+1/2, y+1/2, -z+1/2'
'-x, -y, -z'
'x, -y, z-1/2'
'-x+1/2, -y+1/2, -z'
'x+1/2, -y+1/2, z-1/2'

loop_
_atom_site_label
_atom_site_type_symbol
_atom_site_fract_x
_atom_site_fract_y
_atom_site_fract_z
_atom_site_U_iso_or_equiv
_atom_site_adp_type
_atom_site_occupancy
_atom_site_site_symmetry_order
_atom_site_calc_flag
_atom_site_refinement_flags_posn
_atom_site_refinement_flags_adp
_atom_site_refinement_flags_occupancy
_atom_site_disorder_assembly
_atom_site_disorder_group
Nd1 Nd 0.60784(2) 0.30751(3) 0.51063(2) 0.02442(9) Uani 1 1 d . . . . .
As1 As 0.68854(2) 0.35032(5) 0.46835(3) 0.02528(15) Uani 1 1 d . . . . .
As2 As 0.66681(2) 0.43060(5) 0.56513(3) 0.02616(15) Uani 1 1 d . . . . .
As3 As 0.74090(2) 0.32205(5) 0.53249(3) 0.02751(16) Uani 1 1 d . . . . .
As4 As 0.66438(2) 0.18558(5) 0.46339(3) 0.02880(16) Uani 1 1 d . . . . .
As5 As 0.67527(2) 0.29682(6) 0.64826(3) 0.03052(16) Uani 1 1 d . . . . .
As6 As 0.72613(2) 0.21503(6) 0.62418(4) 0.03262(17) Uani 1 1 d . . . . .
As7 As 0.67424(2) 0.13958(6) 0.58130(4) 0.03311(17) Uani 1 1 d . . . . .
Si1 Si 0.56469(5) 0.22402(16) 0.31980(10) 0.0349(5) Uani 1 1 d . . . . .
Si3 Si 0.58436(5) 0.37282(17) 0.71153(10) 0.0360(5) Uani 1 1 d . . . . .
Si4 Si 0.58220(5) 0.00359(16) 0.55215(10) 0.0362(5) Uani 1 1 d . . . . .
Si36 Si 0.56509(5) 0.59212(17) 0.48746(11) 0.0376(5) Uani 1 1 d . . . . .
K1A K 0.73796(6) 0.2245(2) 0.80586(15) 0.0501(6) Uani 0.75 1 d . . P A 1
C2 C 0.60969(15) 0.3783(5) 0.3782(3) 0.0276(14) Uani 1 1 d . . . . .
H2 H 0.627277 0.355576 0.354671 0.033 Uiso 1 1 calc R U . . .
C13 C 0.59348(15) 0.1960(5) 0.6255(3) 0.0293(15) Uani 1 1 d . . . . .
H13 H 0.611395 0.171619 0.654657 0.035 Uiso 1 1 calc R U . . .
C4 C 0.57882(15) 0.4757(5) 0.4456(3) 0.0302(15) Uani 1 1 d . . . . .
C43 C 0.56043(15) 0.3908(5) 0.4190(3) 0.0322(15) Uani 1 1 d . . . . .
H43 H 0.538738 0.377257 0.427518 0.039 Uiso 1 1 calc R U . . .
C30 C 0.60954(15) 0.4656(5) 0.4190(3) 0.0283(14) Uani 1 1 d . . . . .
H30 H 0.627152 0.510930 0.427670 0.034 Uiso 1 1 calc R U . . .
C16 C 0.55337(15) 0.2957(6) 0.5797(3) 0.0322(16) Uani 1 1 d . . . . .
H16 H 0.538786 0.350540 0.571547 0.039 Uiso 1 1 calc R U . . .
C14 C 0.57806(14) 0.1408(5) 0.5687(3) 0.0282(14) Uani 1 1 d . . . . .
C15 C 0.55300(15) 0.2059(5) 0.5405(3) 0.0319(16) Uani 1 1 d . . . . .
H15 H 0.538314 0.191384 0.501437 0.038 Uiso 1 1 calc R U . . .
C12 C 0.57898(15) 0.2909(5) 0.6331(3) 0.0298(15) Uani 1 1 d . . . . .
C1 C 0.57908(15) 0.3293(5) 0.3779(3) 0.0305(15) Uani 1 1 d . . . . .
O1B O 0.7875(10) 0.337(3) 0.9305(19) 0.068(6) Uani 0.25 1 d D U P B 2
C6 C 0.59903(19) 0.1353(7) 0.3095(4) 0.051(2) Uani 1 1 d . . . . .
H6A H 0.613708 0.165626 0.278958 0.077 Uiso 1 1 calc R U . . .
H6B H 0.590549 0.071618 0.289611 0.077 Uiso 1 1 calc R U . . .
H6C H 0.610772 0.122210 0.354566 0.077 Uiso 1 1 calc R U . . .
C17 C 0.54402(17) 0.4131(6) 0.7342(4) 0.0413(18) Uani 1 1 d . . . . .
H17A H 0.533004 0.451220 0.695786 0.062 Uiso 1 1 calc R U . . .
H17B H 0.546551 0.455927 0.775236 0.062 Uiso 1 1 calc R U . . .
H17C H 0.531182 0.353485 0.743403 0.062 Uiso 1 1 calc R U . . .
C7 C 0.53013(17) 0.1564(6) 0.3536(4) 0.0422(18) Uani 1 1 d . . . . .
H7A H 0.538087 0.115569 0.393493 0.063 Uiso 1 1 calc R U . . .
H7B H 0.519737 0.112474 0.317647 0.063 Uiso 1 1 calc R U . . .
H7C H 0.514418 0.205766 0.367366 0.063 Uiso 1 1 calc R U . . .
C8 C 0.5512(2) 0.2770(7) 0.2325(4) 0.054(2) Uani 1 1 d . . . . .
H8A H 0.533197 0.323864 0.236194 0.081 Uiso 1 1 calc R U . . .
H8B H 0.544105 0.221831 0.201169 0.081 Uiso 1 1 calc R U . . .
H8C H 0.569184 0.312935 0.214567 0.081 Uiso 1 1 calc R U . . .
C18 C 0.60905(17) 0.4885(6) 0.7020(4) 0.0421(19) Uani 1 1 d . . . . .
H18A H 0.631164 0.469133 0.694418 0.063 Uiso 1 1 calc R U . . .
H18B H 0.609390 0.529246 0.744005 0.063 Uiso 1 1 calc R U . . .
H18C H 0.599584 0.528048 0.662742 0.063 Uiso 1 1 calc R U . . .
C20 C 0.6057(2) -0.0530(6) 0.6291(4) 0.054(2) Uani 1 1 d . . . . .
H20A H 0.627059 -0.021559 0.635755 0.081 Uiso 1 1 calc R U . . .
H20B H 0.608079 -0.125762 0.621957 0.081 Uiso 1 1 calc R U . . .
H20C H 0.594168 -0.041521 0.669889 0.081 Uiso 1 1 calc R U . . .
C19 C 0.6052(2) 0.2960(7) 0.7831(4) 0.056(2) Uani 1 1 d . . . . .
H19A H 0.591497 0.238876 0.793255 0.084 Uiso 1 1 calc R U . . .
H19B H 0.609363 0.338150 0.824195 0.084 Uiso 1 1 calc R U . . .
H19C H 0.625783 0.270685 0.769179 0.084 Uiso 1 1 calc R U . . .
C21 C 0.60224(19) -0.0302(6) 0.4742(4) 0.046(2) Uani 1 1 d . . . . .
H21A H 0.590253 -0.000316 0.433492 0.069 Uiso 1 1 calc R U . . .
H21B H 0.602603 -0.103800 0.469188 0.069 Uiso 1 1 calc R U . . .
H21C H 0.624417 -0.004365 0.478728 0.069 Uiso 1 1 calc R U . . .
C10 C 0.53828(18) 0.5678(6) 0.5567(4) 0.047(2) Uani 1 1 d . . . . .
H10A H 0.519838 0.526708 0.538384 0.071 Uiso 1 1 calc R U . . .
H10B H 0.530489 0.632165 0.573520 0.071 Uiso 1 1 calc R U . . .
H10C H 0.550410 0.531761 0.594672 0.071 Uiso 1 1 calc R U . . .
O2B O 0.7220(7) 0.329(2) 0.9272(15) 0.072(6) Uani 0.25 1 d D U P B 2
C36 C 0.5013(3) 0.1142(7) 0.6796(5) 0.068(3) Uani 1 1 d . . . . .
H36 H 0.502498 0.115091 0.631295 0.081 Uiso 1 1 calc R U . . .
C9 C 0.60105(19) 0.6648(6) 0.5243(4) 0.049(2) Uani 1 1 d . . . . .
H9A H 0.615240 0.620494 0.553864 0.074 Uiso 1 1 calc R U . . .
H9B H 0.593984 0.721334 0.551569 0.074 Uiso 1 1 calc R U . . .
H9C H 0.612819 0.690790 0.486934 0.074 Uiso 1 1 calc R U . . .
C11 C 0.5414(2) 0.6705(7) 0.4218(4) 0.053(2) Uani 1 1 d . . . . .
H11A H 0.554656 0.686218 0.384407 0.080 Uiso 1 1 calc R U . . .
H11B H 0.534856 0.733353 0.443045 0.080 Uiso 1 1 calc R U . . .
H11C H 0.522093 0.633254 0.403409 0.080 Uiso 1 1 calc R U . . .
C22 C 0.54141(18) -0.0548(7) 0.5416(5) 0.058(3) Uani 1 1 d . . . . .
H22A H 0.530942 -0.046200 0.584101 0.087 Uiso 1 1 calc R U . . .
H22B H 0.543425 -0.126893 0.531728 0.087 Uiso 1 1 calc R U . . .
H22C H 0.528353 -0.022039 0.503475 0.087 Uiso 1 1 calc R U . . .
C37 C 0.5290(3) 0.1133(7) 0.7248(6) 0.075(3) Uani 1 1 d . . . . .
H37 H 0.549498 0.112237 0.707362 0.090 Uiso 1 1 calc R U . . .
C33A C 0.8222(3) 0.2482(11) 0.8486(6) 0.056(3) Uani 0.75 1 d D U P A 1
H33A H 0.845427 0.252945 0.841320 0.067 Uiso 0.75 1 calc R U P A 1
H33B H 0.818704 0.184425 0.873174 0.067 Uiso 0.75 1 calc R U P A 1
C35 C 0.4728(3) 0.1138(7) 0.7060(6) 0.074(3) Uani 1 1 d . . . . .
H35 H 0.453452 0.113923 0.675927 0.088 Uiso 1 1 calc R U . . .
C23A C 0.7677(3) 0.4059(11) 0.9392(10) 0.060(3) Uani 0.75 1 d D U P A 1
H23A H 0.767020 0.464187 0.907351 0.071 Uiso 0.75 1 calc R U P A 1
H23B H 0.781402 0.424529 0.981510 0.071 Uiso 0.75 1 calc R U P A 1
C24B C 0.7407(13) 0.386(5) 0.975(3) 0.073(6) Uani 0.25 1 d D U P B 2
H24C H 0.745529 0.344653 1.017296 0.088 Uiso 0.25 1 calc R U P B 2
H24D H 0.727966 0.444988 0.987834 0.088 Uiso 0.25 1 calc R U P B 2
C32A C 0.8124(3) 0.1776(8) 0.7379(5) 0.053(2) Uani 0.75 1 d D U P A 1
H32A H 0.836252 0.178740 0.738107 0.063 Uiso 0.75 1 calc R U P A 1
H32B H 0.803107 0.197015 0.691250 0.063 Uiso 0.75 1 calc R U P A 1
C34A C 0.8128(3) 0.3351(10) 0.8896(7) 0.056(3) Uani 0.75 1 d D U P A 1
H34A H 0.827986 0.341671 0.931565 0.068 Uiso 0.75 1 calc R U P A 1
H34B H 0.813936 0.397850 0.862402 0.068 Uiso 0.75 1 calc R U P A 1
C25A C 0.6823(2) 0.3562(8) 0.9023(7) 0.063(3) Uani 0.75 1 d D U P A 1
H25A H 0.669390 0.382314 0.860803 0.076 Uiso 0.75 1 calc R U P A 1
H25B H 0.676529 0.396408 0.942077 0.076 Uiso 0.75 1 calc R U P A 1
C25B C 0.6913(8) 0.309(3) 0.9460(17) 0.066(6) Uani 0.25 1 d D U P B 2
H25C H 0.678581 0.371208 0.952219 0.079 Uiso 0.25 1 calc R U P B 2
H25D H 0.691404 0.265182 0.986896 0.079 Uiso 0.25 1 calc R U P B 2
C27A C 0.6687(4) 0.0917(8) 0.8586(7) 0.075(4) Uani 0.75 1 d D U P A 1
H27A H 0.645002 0.091182 0.860224 0.091 Uiso 0.75 1 calc R U P A 1
H27B H 0.678705 0.057938 0.900631 0.091 Uiso 0.75 1 calc R U P A 1
O3A O 0.6798(2) 0.1927(7) 0.8569(4) 0.065(2) Uani 0.75 1 d D U P A 1
C26A C 0.6731(3) 0.2509(8) 0.9127(6) 0.057(3) Uani 0.75 1 d D U P A 1
H26A H 0.685193 0.224430 0.955015 0.069 Uiso 0.75 1 calc R U P A 1
H26B H 0.649756 0.247103 0.918460 0.069 Uiso 0.75 1 calc R U P A 1
K1B K 0.7521(3) 0.1845(10) 0.8498(7) 0.094(4) Uani 0.25 1 d . . P B 2
C33B C 0.8333(9) 0.275(3) 0.8873(17) 0.067(6) Uani 0.25 1 d D U P B 2
H33C H 0.855999 0.289996 0.879805 0.080 Uiso 0.25 1 calc R U P B 2
H33D H 0.832940 0.223527 0.923831 0.080 Uiso 0.25 1 calc R U P B 2
O2A O 0.71546(17) 0.3711(7) 0.8945(5) 0.060(2) Uani 0.75 1 d D U P A 1
C26B C 0.6812(11) 0.255(2) 0.879(2) 0.068(6) Uani 0.25 1 d D U P B 2
H26C H 0.657501 0.261305 0.868971 0.082 Uiso 0.25 1 calc R U P B 2
H26D H 0.691441 0.288466 0.841560 0.082 Uiso 0.25 1 calc R U P B 2
O5B O 0.7867(8) 0.068(2) 0.7697(14) 0.057(5) Uani 0.25 1 d D U P B 2
O1A O 0.7813(2) 0.3226(9) 0.9082(6) 0.058(3) Uani 0.75 1 d D U P A 1
O5A O 0.7696(2) 0.0685(7) 0.7642(6) 0.070(3) Uani 0.75 1 d D U P A 1
C23B C 0.7723(13) 0.423(4) 0.952(3) 0.070(7) Uani 0.25 1 d D U P B 2
H23C H 0.768306 0.471652 0.913451 0.084 Uiso 0.25 1 calc R U P B 2
H23D H 0.785577 0.456353 0.990124 0.084 Uiso 0.25 1 calc R U P B 2
C32B C 0.8323(8) 0.164(3) 0.7982(16) 0.061(5) Uani 0.25 1 d D U P B 2
H32C H 0.838762 0.113751 0.834222 0.074 Uiso 0.25 1 calc R U P B 2
H32D H 0.852176 0.190815 0.780639 0.074 Uiso 0.25 1 calc R U P B 2
C31B C 0.8118(9) 0.113(4) 0.7400(16) 0.057(5) Uani 0.25 1 d D U P B 2
H31C H 0.803470 0.163353 0.705120 0.068 Uiso 0.25 1 calc R U P B 2
H31D H 0.824670 0.062232 0.717397 0.068 Uiso 0.25 1 calc R U P B 2
C34B C 0.8161(10) 0.370(3) 0.907(2) 0.066(6) Uani 0.25 1 d D U P B 2
H34C H 0.829334 0.407574 0.943334 0.080 Uiso 0.25 1 calc R U P B 2
H34D H 0.811635 0.414948 0.866484 0.080 Uiso 0.25 1 calc R U P B 2
O6A O 0.80331(18) 0.2498(6) 0.7851(4) 0.0536(19) Uani 0.75 1 d D U P A 1
O6B O 0.8161(9) 0.243(3) 0.8269(16) 0.068(5) Uani 0.25 1 d D U P B 2
C31A C 0.8022(3) 0.0745(9) 0.7521(8) 0.063(3) Uani 0.75 1 d D U P A 1
H31A H 0.805994 0.030945 0.712480 0.076 Uiso 0.75 1 calc R U P A 1
H31B H 0.815691 0.048449 0.792865 0.076 Uiso 0.75 1 calc R U P A 1
O4A O 0.7094(3) 0.0419(8) 0.7839(8) 0.114(3) Uani 0.75 1 d D U P A 1
C28A C 0.6770(3) 0.0365(11) 0.7979(8) 0.091(4) Uani 0.75 1 d D U P A 1
H28A H 0.671313 -0.035455 0.803574 0.109 Uiso 0.75 1 calc R U P A 1
H28B H 0.663294 0.062337 0.757369 0.109 Uiso 0.75 1 calc R U P A 1
C29A C 0.7238(4) -0.0529(10) 0.7848(12) 0.119(4) Uani 0.75 1 d D U P A 1
H29A H 0.713059 -0.097196 0.748609 0.143 Uiso 0.75 1 calc R U P A 1
H29B H 0.723166 -0.085932 0.830112 0.143 Uiso 0.75 1 calc R U P A 1
C30A C 0.7568(4) -0.0293(8) 0.7711(9) 0.081(3) Uani 0.75 1 d D U P A 1
H30A H 0.770917 -0.062360 0.808232 0.097 Uiso 0.75 1 calc R U P A 1
H30B H 0.760418 -0.065457 0.728136 0.097 Uiso 0.75 1 calc R U P A 1
C30B C 0.7700(7) -0.009(3) 0.7328(18) 0.059(5) Uani 0.25 1 d D U P B 2
H30C H 0.781356 -0.073574 0.742459 0.071 Uiso 0.25 1 calc R U P B 2
H30D H 0.769940 0.005326 0.682953 0.071 Uiso 0.25 1 calc R U P B 2
O4B O 0.7211(6) 0.013(2) 0.8085(11) 0.060(5) Uani 0.25 1 d D U P B 2
C29B C 0.7355(8) -0.018(3) 0.7508(15) 0.054(5) Uani 0.25 1 d D U P B 2
H29C H 0.722429 0.014458 0.711813 0.065 Uiso 0.25 1 calc R U P B 2
H29D H 0.730695 -0.090966 0.746691 0.065 Uiso 0.25 1 calc R U P B 2
C24A C 0.7348(3) 0.3837(14) 0.9566(6) 0.057(3) Uani 0.75 1 d D U P A 1
H24A H 0.734716 0.321428 0.984582 0.068 Uiso 0.75 1 calc R U P A 1
H24B H 0.726570 0.440046 0.983253 0.068 Uiso 0.75 1 calc R U P A 1
C28B C 0.6904(7) 0.010(3) 0.8294(18) 0.064(6) Uani 0.25 1 d D U P B 2
H28C H 0.692661 -0.022089 0.875392 0.077 Uiso 0.25 1 calc R U P B 2
H28D H 0.678198 -0.038584 0.798294 0.077 Uiso 0.25 1 calc R U P B 2
C27B C 0.6679(10) 0.098(3) 0.835(2) 0.071(6) Uani 0.25 1 d D U P B 2
H27C H 0.662217 0.132786 0.791022 0.085 Uiso 0.25 1 calc R U P B 2
H27D H 0.647983 0.079299 0.856546 0.085 Uiso 0.25 1 calc R U P B 2
O3B O 0.6893(7) 0.153(2) 0.8797(15) 0.072(6) Uani 0.25 1 d D U P B 2

loop_
_atom_site_aniso_label
_atom_site_aniso_U_11
_atom_site_aniso_U_22
_atom_site_aniso_U_33
_atom_site_aniso_U_23
_atom_site_aniso_U_13
_atom_site_aniso_U_12
Nd1 0.01791(15) 0.0362(2) 0.01932(16) 0.00125(14) 0.00250(12) -0.00178(14)
As1 0.0189(3) 0.0347(4) 0.0225(3) 0.0011(3) 0.0033(2) 0.0007(3)
As2 0.0204(3) 0.0339(4) 0.0241(3) -0.0021(3) 0.0017(3) 0.0008(3)
As3 0.0178(3) 0.0350(4) 0.0296(3) -0.0003(3) 0.0017(3) -0.0005(3)
As4 0.0212(3) 0.0350(4) 0.0300(4) -0.0046(3) 0.0016(3) -0.0001(3)
As5 0.0245(3) 0.0451(4) 0.0220(3) 0.0030(3) 0.0023(3) 0.0000(3)
As6 0.0240(3) 0.0421(4) 0.0309(4) 0.0063(3) -0.0016(3) 0.0034(3)
As7 0.0269(3) 0.0354(4) 0.0368(4) 0.0071(3) 0.0022(3) -0.0016(3)
Si1 0.0336(10) 0.0470(12) 0.0229(10) -0.0007(8) -0.0030(8) -0.0060(9)
Si3 0.0297(10) 0.0538(14) 0.0251(10) -0.0070(9) 0.0069(8) -0.0001(9)
Si4 0.0366(11) 0.0409(12) 0.0318(11) -0.0004(9) 0.0068(9) -0.0062(9)
Si36 0.0368(11) 0.0414(12) 0.0345(11) -0.0033(9) 0.0022(9) 0.0048(9)
K1A 0.0435(14) 0.0582(17) 0.0520(16) -0.0072(13) 0.0219(12) -0.0082(12)
C2 0.024(3) 0.041(4) 0.018(3) 0.005(3) 0.003(2) 0.003(3)
C13 0.022(3) 0.043(4) 0.024(3) 0.000(3) 0.009(3) -0.004(3)
C4 0.026(3) 0.042(4) 0.022(3) 0.003(3) -0.001(3) 0.001(3)
C43 0.020(3) 0.042(4) 0.034(4) 0.002(3) -0.001(3) 0.002(3)
C30 0.031(3) 0.030(4) 0.024(3) 0.009(3) 0.001(3) -0.002(3)
C16 0.022(3) 0.049(5) 0.027(3) 0.007(3) 0.009(3) -0.001(3)
C14 0.023(3) 0.039(4) 0.023(3) -0.003(3) 0.005(3) -0.008(3)
C15 0.023(3) 0.047(4) 0.026(3) -0.006(3) 0.007(3) -0.014(3)
C12 0.022(3) 0.048(4) 0.021(3) -0.003(3) 0.009(3) -0.005(3)
C1 0.024(3) 0.048(4) 0.018(3) 0.004(3) -0.002(3) -0.006(3)
O1B 0.074(13) 0.074(13) 0.056(12) -0.014(10) 0.005(10) 0.007(11)
C6 0.054(5) 0.064(6) 0.035(4) -0.010(4) 0.006(4) -0.001(4)
C17 0.038(4) 0.053(5) 0.034(4) -0.010(3) 0.006(3) 0.004(4)
C7 0.042(4) 0.047(5) 0.037(4) -0.004(3) -0.003(3) -0.009(4)
C8 0.068(6) 0.062(6) 0.029(4) 0.005(4) -0.014(4) -0.010(5)
C18 0.040(4) 0.052(5) 0.035(4) -0.016(3) 0.010(3) 0.000(4)
C20 0.077(6) 0.045(5) 0.040(5) 0.015(4) 0.001(4) 0.001(5)
C19 0.046(5) 0.096(8) 0.028(4) -0.005(4) 0.010(4) 0.010(5)
C21 0.056(5) 0.044(5) 0.040(4) -0.008(4) 0.015(4) -0.003(4)
C10 0.046(5) 0.053(5) 0.042(5) -0.019(4) 0.004(4) -0.005(4)
O2B 0.085(12) 0.072(12) 0.055(11) 0.005(10) -0.016(10) 0.000(11)
C36 0.114(9) 0.041(5) 0.055(6) 0.005(4) 0.038(6) 0.014(6)
C9 0.050(5) 0.037(5) 0.060(5) -0.012(4) 0.002(4) 0.005(4)
C11 0.060(5) 0.062(6) 0.036(4) 0.000(4) -0.002(4) 0.026(5)
C22 0.037(4) 0.051(5) 0.088(7) -0.022(5) 0.015(4) -0.012(4)
C37 0.086(8) 0.052(6) 0.100(9) -0.005(6) 0.066(7) -0.021(6)
C33A 0.044(6) 0.066(6) 0.058(7) -0.003(6) 0.013(5) -0.001(5)
C35 0.070(7) 0.058(7) 0.095(8) 0.002(6) 0.017(6) 0.021(5)
C23A 0.044(6) 0.052(6) 0.083(8) -0.001(6) 0.009(6) 0.005(5)
C24B 0.084(13) 0.074(12) 0.059(12) -0.002(11) -0.006(11) 0.004(11)
C32A 0.050(5) 0.063(6) 0.047(5) 0.002(5) 0.013(4) 0.019(5)
C34A 0.043(5) 0.062(6) 0.067(7) -0.011(5) 0.020(5) -0.005(5)
C25A 0.044(5) 0.075(6) 0.072(6) -0.009(5) 0.021(5) 0.007(5)
C25B 0.076(12) 0.067(12) 0.052(11) 0.005(10) -0.008(10) -0.009(11)
C27A 0.063(6) 0.072(7) 0.093(7) 0.035(6) 0.017(6) -0.020(6)
O3A 0.052(5) 0.078(6) 0.066(5) 0.016(5) 0.013(4) -0.008(4)
C26A 0.040(5) 0.074(6) 0.062(6) 0.009(5) 0.024(5) 0.007(5)
K1B 0.065(7) 0.118(10) 0.107(9) -0.019(8) 0.046(7) -0.012(6)
C33B 0.079(12) 0.077(12) 0.044(11) -0.022(10) 0.004(10) -0.001(11)
O2A 0.043(4) 0.064(5) 0.075(5) -0.008(4) 0.015(4) 0.005(4)
C26B 0.079(12) 0.068(12) 0.056(11) 0.006(10) -0.007(10) -0.015(11)
O5B 0.067(11) 0.061(11) 0.039(9) -0.011(8) -0.014(9) -0.012(10)
O1A 0.041(5) 0.060(5) 0.074(7) -0.006(5) 0.016(5) -0.001(4)
O5A 0.071(5) 0.047(5) 0.090(6) 0.001(4) -0.004(5) 0.015(5)
C23B 0.079(13) 0.073(13) 0.057(12) -0.008(11) 0.001(11) 0.006(12)
C32B 0.073(12) 0.074(11) 0.035(10) -0.009(9) -0.001(9) -0.016(10)
C31B 0.066(12) 0.068(11) 0.034(10) -0.009(9) -0.007(9) -0.016(11)
C34B 0.076(13) 0.075(13) 0.049(11) -0.019(10) 0.011(10) 0.005(11)
O6A 0.050(4) 0.065(5) 0.048(4) 0.005(4) 0.015(4) -0.003(4)
O6B 0.082(12) 0.079(11) 0.041(10) -0.018(9) -0.005(9) -0.014(10)
C31A 0.061(6) 0.060(6) 0.067(6) 0.008(5) -0.001(6) 0.018(6)
O4A 0.111(7) 0.061(6) 0.171(8) 0.014(6) 0.024(7) -0.014(6)
C28A 0.081(7) 0.068(7) 0.130(8) 0.025(7) 0.040(7) -0.024(6)
C29A 0.120(8) 0.077(7) 0.156(9) 0.010(8) -0.005(8) 0.000(7)
C30A 0.087(7) 0.046(6) 0.107(7) 0.006(6) -0.002(7) 0.009(6)
C30B 0.067(11) 0.059(11) 0.048(10) -0.003(9) -0.021(9) -0.011(10)
O4B 0.058(10) 0.060(11) 0.053(9) 0.018(8) -0.042(8) -0.025(9)
C29B 0.061(11) 0.050(11) 0.046(10) 0.010(9) -0.021(9) -0.023(10)
C24A 0.043(6) 0.052(6) 0.077(8) -0.006(6) 0.013(6) 0.005(5)
C28B 0.070(11) 0.068(11) 0.048(10) 0.025(9) -0.023(10) -0.025(10)
C27B 0.079(12) 0.073(12) 0.057(11) 0.011(10) -0.017(10) -0.026(11)
O3B 0.081(11) 0.075(11) 0.059(10) 0.012(10) -0.008(9) -0.027(10)

loop_
_atom_type_symbol
_atom_type_description
_atom_type_scat_dispersion_real
_atom_type_scat_dispersion_imag
_atom_type_scat_source
C C 0.0033 0.0016 'International Tables Vol C Tables 4.2.6.8 and 6.1.1.4'
H H 0.0000 0.0000 'International Tables Vol C Tables 4.2.6.8 and 6.1.1.4'
As As 0.0499 2.0058 'International Tables Vol C Tables 4.2.6.8 and 6.1.1.4'
K K 0.2009 0.2494 'International Tables Vol C Tables 4.2.6.8 and 6.1.1.4'
Nd Nd -0.1943 3.0179 'International Tables Vol C Tables 4.2.6.8 and 6.1.1.4'
O O 0.0106 0.0060 'International Tables Vol C Tables 4.2.6.8 and 6.1.1.4'
Si Si 0.0817 0.0704 'International Tables Vol C Tables 4.2.6.8 and 6.1.1.4'

loop_
_exptl_crystal_face_index_h
_exptl_crystal_face_index_k
_exptl_crystal_face_index_l
_exptl_crystal_face_perp_dist
6 0 -5 0.0540
-1 0 1 0.0550
5 -4 -3 0.0400
3 4 -5 0.0450
-8 0 -1 0.0290
1 0 0 0.0110
8 1 3 0.0440

loop_
_geom_angle_atom_site_label_1
_geom_angle_atom_site_label_2
_geom_angle_atom_site_label_3
_geom_angle
_geom_angle_site_symmetry_1
_geom_angle_site_symmetry_3
_geom_angle_publ_flag
As2 Nd1 As4 76.856(19) . . ?
C2 Nd1 As2 92.94(14) . . ?
C2 Nd1 As4 78.81(13) . . ?
C2 Nd1 C13 163.4(2) . . ?
C2 Nd1 C4 49.45(18) . . ?
C2 Nd1 C43 48.65(18) . . ?
C2 Nd1 C30 29.49(19) . . ?
C2 Nd1 C14 134.06(19) . . ?
C2 Nd1 C12 152.21(19) . . ?
C2 Nd1 C1 29.99(18) . . ?
C13 Nd1 As2 103.23(14) . . ?
C13 Nd1 As4 101.06(13) . . ?
C13 Nd1 C14 29.44(18) . . ?
C4 Nd1 As2 91.72(14) . . ?
C4 Nd1 As4 126.60(13) . . ?
C4 Nd1 C13 132.23(18) . . ?
C4 Nd1 C14 128.47(19) . . ?
C4 Nd1 C12 104.54(19) . . ?
C43 Nd1 As2 120.82(15) . . ?
C43 Nd1 As4 122.40(14) . . ?
C43 Nd1 C13 122.43(19) . . ?
C43 Nd1 C4 29.89(19) . . ?
C43 Nd1 C14 105.03(19) . . ?
C43 Nd1 C12 104.37(19) . . ?
C43 Nd1 C1 29.87(19) . . ?
C30 Nd1 As2 75.56(14) . . ?
C30 Nd1 As4 97.85(13) . . ?
C30 Nd1 C13 160.25(19) . . ?
C30 Nd1 C4 29.93(17) . . ?
C30 Nd1 C43 48.55(19) . . ?
C30 Nd1 C14 153.35(19) . . ?
C30 Nd1 C12 131.0(2) . . ?
C30 Nd1 C1 49.3(2) . . ?
C16 Nd1 As2 122.13(15) . . ?
C16 Nd1 As4 144.01(15) . . ?
C16 Nd1 C2 125.27(19) . . ?
C16 Nd1 C13 47.7(2) . . ?
C16 Nd1 C4 85.8(2) . . ?
C16 Nd1 C43 76.7(2) . . ?
C16 Nd1 C30 115.8(2) . . ?
C16 Nd1 C14 49.0(2) . . ?
C16 Nd1 C15 29.74(19) . . ?
C16 Nd1 C12 29.69(19) . . ?
C16 Nd1 C1 99.39(19) . . ?
C14 Nd1 As2 130.34(13) . . ?
C14 Nd1 As4 95.02(13) . . ?
C15 Nd1 As2 147.18(14) . . ?
C15 Nd1 As4 118.69(15) . . ?
C15 Nd1 C2 117.53(19) . . ?
C15 Nd1 C13 47.8(2) . . ?
C15 Nd1 C4 99.0(2) . . ?
C15 Nd1 C43 77.2(2) . . ?
C15 Nd1 C30 125.5(2) . . ?
C15 Nd1 C14 29.50(19) . . ?
C15 Nd1 C12 49.21(19) . . ?
C15 Nd1 C1 87.54(19) . . ?
C12 Nd1 As2 98.10(14) . . ?
C12 Nd1 As4 128.51(15) . . ?
C12 Nd1 C13 29.22(19) . . ?
C12 Nd1 C14 49.57(19) . . ?
C1 Nd1 As2 122.17(13) . . ?
C1 Nd1 As4 92.77(14) . . ?
C1 Nd1 C13 134.48(19) . . ?
C1 Nd1 C4 50.1(2) . . ?
C1 Nd1 C14 106.94(19) . . ?
C1 Nd1 C12 129.05(19) . . ?
As2 As1 As3 92.78(3) . . ?
As4 As1 As2 104.18(3) . . ?
As4 As1 As3 103.35(3) . . ?
As1 As2 Nd1 80.82(2) . . ?
As5 As2 Nd1 84.38(3) . . ?
As5 As2 As1 99.32(3) . . ?
As1 As3 As3 99.14(4) . 7_656 ?
As6 As3 As1 101.16(3) . . ?
As6 As3 As3 92.28(4) . 7_656 ?
As1 As4 Nd1 80.74(2) . . ?
As7 As4 Nd1 84.81(3) . . ?
As7 As4 As1 99.29(3) . . ?
As2 As5 As6 105.54(3) . . ?
As2 As5 As7 105.75(3) . . ?
As2 As5 K1A 138.24(5) . . ?
As6 As5 K1A 61.82(4) . . ?
As7 As5 As6 59.78(3) . . ?
As7 As5 K1A 100.67(5) . . ?
As3 As6 As5 99.68(3) . . ?
As3 As6 As7 105.37(3) . . ?
As3 As6 K1A 134.72(5) . . ?
As5 As6 K1A 80.33(5) . . ?
As7 As6 As5 60.03(3) . . ?
As7 As6 K1A 112.97(5) . . ?
As4 As7 As5 106.88(4) . . ?
As4 As7 As6 106.87(3) . . ?
As6 As7 As5 60.19(3) . . ?
C1 Si1 C6 109.4(3) . . ?
C1 Si1 C7 110.9(3) . . ?
C1 Si1 C8 108.9(4) . . ?
C6 Si1 C8 107.5(4) . . ?
C7 Si1 C6 110.9(4) . . ?
C7 Si1 C8 109.1(4) . . ?
C12 Si3 C19 107.8(4) . . ?
C17 Si3 C12 108.8(3) . . ?
C17 Si3 C18 107.9(3) . . ?
C17 Si3 C19 110.1(3) . . ?
C18 Si3 C12 114.8(3) . . ?
C18 Si3 C19 107.5(4) . . ?
C14 Si4 C20 107.7(4) . . ?
C14 Si4 C21 115.7(3) . . ?
C14 Si4 C22 109.1(3) . . ?
C21 Si4 C20 108.7(4) . . ?
C22 Si4 C20 108.8(4) . . ?
C22 Si4 C21 106.6(4) . . ?
C4 Si36 C10 113.9(3) . . ?
C4 Si36 C9 109.2(3) . . ?
C10 Si36 C9 108.8(4) . . ?
C11 Si36 C4 109.0(3) . . ?
C11 Si36 C10 106.4(4) . . ?
C11 Si36 C9 109.3(4) . . ?
As5 K1A H30B 67.2(3) . 4_656 ?
As6 K1A As5 37.84(4) . . ?
As6 K1A C33A 106.2(2) . . ?
As6 K1A C32A 70.14(19) . . ?
As6 K1A H30B 78.8(3) . 4_656 ?
C33A K1A As5 136.6(2) . . ?
C33A K1A C32A 38.9(3) . . ?
C33A K1A H30B 85.6(4) . 4_656 ?
C32A K1A As5 106.6(2) . . ?
C32A K1A H30B 92.5(3) . 4_656 ?
O3A K1A As5 77.3(2) . . ?
O3A K1A As6 108.5(2) . . ?
O3A K1A C33A 144.9(3) . . ?
O3A K1A C32A 161.0(3) . . ?
O3A K1A O2A 61.7(2) . . ?
O3A K1A O1A 109.5(3) . . ?
O3A K1A O6A 166.8(3) . . ?
O3A K1A C30A 98.2(3) . . ?
O3A K1A H30B 106.0(4) . 4_656 ?
O2A K1A As5 94.5(2) . . ?
O2A K1A As6 128.2(2) . . ?
O2A K1A C33A 100.0(3) . . ?
O2A K1A C32A 134.8(2) . . ?
O2A K1A O1A 58.9(3) . . ?
O2A K1A C30A 150.0(3) . . ?
O2A K1A H30B 59.3(4) . 4_656 ?
O1A K1A As5 139.0(3) . . ?
O1A K1A As6 137.1(2) . . ?
O1A K1A C33A 41.7(3) . . ?
O1A K1A C32A 80.0(3) . . ?
O1A K1A C30A 115.4(4) . . ?
O1A K1A H30B 72.2(4) . 4_656 ?
O5A K1A As5 105.2(3) . . ?
O5A K1A As6 71.7(3) . . ?
O5A K1A C33A 68.2(3) . . ?
O5A K1A C32A 42.5(2) . . ?
O5A K1A O3A 118.6(3) . . ?
O5A K1A O2A 160.0(3) . . ?
O5A K1A O1A 105.8(3) . . ?
O5A K1A O6A 61.8(3) . . ?
O5A K1A O4A 58.2(3) . . ?
O5A K1A C30A 20.4(3) . . ?
O5A K1A H30B 132.1(3) . 4_656 ?
O6A K1A As5 115.73(19) . . ?
O6A K1A As6 84.43(17) . . ?
O6A K1A C33A 21.9(2) . . ?
O6A K1A C32A 21.93(19) . . ?
O6A K1A O2A 112.9(2) . . ?
O6A K1A O1A 59.6(3) . . ?
O6A K1A C30A 81.4(3) . . ?
O6A K1A H30B 78.8(3) . 4_656 ?
O4A K1A As5 81.2(3) . . ?
O4A K1A As6 78.0(3) . . ?
O4A K1A C33A 121.7(4) . . ?
O4A K1A C32A 99.8(3) . . ?
O4A K1A O3A 62.0(3) . . ?
O4A K1A O2A 123.0(3) . . ?
O4A K1A O1A 138.6(4) . . ?
O4A K1A O6A 120.0(3) . . ?
O4A K1A C30A 39.0(3) . . ?
O4A K1A H30B 148.2(5) . 4_656 ?
C30A K1A As5 102.9(3) . . ?
C30A K1A As6 77.6(3) . . ?
C30A K1A C33A 84.1(3) . . ?
C30A K1A C32A 62.8(3) . . ?
C30A K1A H30B 150.44(10) . 4_656 ?
Nd1 C2 H2 116.0 . . ?
C30 C2 Nd1 75.3(3) . . ?
C30 C2 H2 125.5 . . ?
C30 C2 C1 108.9(6) . . ?
C1 C2 Nd1 75.2(3) . . ?
C1 C2 H2 125.5 . . ?
Nd1 C13 H13 116.4 . . ?
C14 C13 Nd1 76.2(4) . . ?
C14 C13 H13 124.0 . . ?
C12 C13 Nd1 74.9(4) . . ?
C12 C13 H13 124.0 . . ?
C12 C13 C14 112.0(6) . . ?
Si36 C4 Nd1 127.0(3) . . ?
C43 C4 Nd1 74.3(4) . . ?
C43 C4 Si36 129.5(5) . . ?
C43 C4 C30 105.0(6) . . ?
C30 C4 Nd1 74.2(4) . . ?
C30 C4 Si36 124.0(5) . . ?
Nd1 C43 H43 116.2 . . ?
C4 C43 Nd1 75.8(4) . . ?
C4 C43 H43 124.6 . . ?
C1 C43 Nd1 75.1(4) . . ?
C1 C43 C4 110.7(6) . . ?
C1 C43 H43 124.6 . . ?
Nd1 C30 H30 115.6 . . ?
C2 C30 Nd1 75.2(4) . . ?
C2 C30 C4 109.6(6) . . ?
C2 C30 H30 125.2 . . ?
C4 C30 Nd1 75.9(4) . . ?
C4 C30 H30 125.2 . . ?
Nd1 C16 H16 114.7 . . ?
C15 C16 Nd1 75.5(3) . . ?
C15 C16 H16 125.4 . . ?
C15 C16 C12 109.2(6) . . ?
C12 C16 Nd1 76.6(3) . . ?
C12 C16 H16 125.4 . . ?
Si4 C14 Nd1 130.1(3) . . ?
C13 C14 Nd1 74.3(4) . . ?
C13 C14 Si4 126.4(5) . . ?
C15 C14 Nd1 72.7(4) . . ?
C15 C14 Si4 127.1(5) . . ?
C15 C14 C13 104.3(6) . . ?
Nd1 C15 H15 114.2 . . ?
C16 C15 Nd1 74.8(3) . . ?
C16 C15 C14 109.4(6) . . ?
C16 C15 H15 125.3 . . ?
C14 C15 Nd1 77.7(3) . . ?
C14 C15 H15 125.3 . . ?
Si3 C12 Nd1 129.0(3) . . ?
C13 C12 Nd1 75.9(3) . . ?
C13 C12 Si3 125.8(5) . . ?
C13 C12 C16 105.2(6) . . ?
C16 C12 Nd1 73.8(3) . . ?
C16 C12 Si3 126.7(5) . . ?
Si1 C1 Nd1 125.4(3) . . ?
C2 C1 Nd1 74.8(3) . . ?
C2 C1 Si1 125.3(5) . . ?
C43 C1 Nd1 75.0(4) . . ?
C43 C1 Si1 127.7(5) . . ?
C43 C1 C2 105.7(6) . . ?
C23B O1B K1B 121(3) . . ?
C23B O1B C34B 106(4) . . ?
C34B O1B K1B 117(2) . . ?
Si1 C6 H6A 109.5 . . ?
Si1 C6 H6B 109.5 . . ?
Si1 C6 H6C 109.5 . . ?
H6A C6 H6B 109.5 . . ?
H6A C6 H6C 109.5 . . ?
H6B C6 H6C 109.5 . . ?
Si3 C17 H17A 109.5 . . ?
Si3 C17 H17B 109.5 . . ?
Si3 C17 H17C 109.5 . . ?
H17A C17 H17B 109.5 . . ?
H17A C17 H17C 109.5 . . ?
H17B C17 H17C 109.5 . . ?
Si1 C7 H7A 109.5 . . ?
Si1 C7 H7B 109.5 . . ?
Si1 C7 H7C 109.5 . . ?
H7A C7 H7B 109.5 . . ?
H7A C7 H7C 109.5 . . ?
H7B C7 H7C 109.5 . . ?
Si1 C8 H8A 109.5 . . ?
Si1 C8 H8B 109.5 . . ?
Si1 C8 H8C 109.5 . . ?
H8A C8 H8B 109.5 . . ?
H8A C8 H8C 109.5 . . ?
H8B C8 H8C 109.5 . . ?
Si3 C18 H18A 109.5 . . ?
Si3 C18 H18B 109.5 . . ?
Si3 C18 H18C 109.5 . . ?
H18A C18 H18B 109.5 . . ?
H18A C18 H18C 109.5 . . ?
H18B C18 H18C 109.5 . . ?
Si4 C20 H20A 109.5 . . ?
Si4 C20 H20B 109.5 . . ?
Si4 C20 H20C 109.5 . . ?
H20A C20 H20B 109.5 . . ?
H20A C20 H20C 109.5 . . ?
H20B C20 H20C 109.5 . . ?
Si3 C19 H19A 109.5 . . ?
Si3 C19 H19B 109.5 . . ?
Si3 C19 H19C 109.5 . . ?
H19A C19 H19B 109.5 . . ?
H19A C19 H19C 109.5 . . ?
H19B C19 H19C 109.5 . . ?
Si4 C21 H21A 109.5 . . ?
Si4 C21 H21B 109.5 . . ?
Si4 C21 H21C 109.5 . . ?
H21A C21 H21B 109.5 . . ?
H21A C21 H21C 109.5 . . ?
H21B C21 H21C 109.5 . . ?
Si36 C10 H10A 109.5 . . ?
Si36 C10 H10B 109.5 . . ?
Si36 C10 H10C 109.5 . . ?
H10A C10 H10B 109.5 . . ?
H10A C10 H10C 109.5 . . ?
H10B C10 H10C 109.5 . . ?
C24B O2B C25B 113(4) . . ?
C24B O2B K1B 119(3) . . ?
C25B O2B K1B 119(2) . . ?
C37 C36 H36 121.0 . . ?
C35 C36 H36 121.0 . . ?
C35 C36 C37 117.9(10) . . ?
Si36 C9 H9A 109.5 . . ?
Si36 C9 H9B 109.5 . . ?
Si36 C9 H9C 109.5 . . ?
H9A C9 H9B 109.5 . . ?
H9A C9 H9C 109.5 . . ?
H9B C9 H9C 109.5 . . ?
Si36 C11 H11A 109.5 . . ?
Si36 C11 H11B 109.5 . . ?
Si36 C11 H11C 109.5 . . ?
H11A C11 H11B 109.5 . . ?
H11A C11 H11C 109.5 . . ?
H11B C11 H11C 109.5 . . ?
Si4 C22 H22A 109.5 . . ?
Si4 C22 H22B 109.5 . . ?
Si4 C22 H22C 109.5 . . ?
H22A C22 H22B 109.5 . . ?
H22A C22 H22C 109.5 . . ?
H22B C22 H22C 109.5 . . ?
C36 C37 H37 119.5 . . ?
C35 C37 C36 120.9(9) 2_656 . ?
C35 C37 H37 119.5 2_656 . ?
K1A C33A H33A 158.1 . . ?
K1A C33A H33B 81.3 . . ?
H33A C33A H33B 108.4 . . ?
C34A C33A K1A 83.5(7) . . ?
C34A C33A H33A 110.1 . . ?
C34A C33A H33B 110.1 . . ?
O6A C33A K1A 48.2(6) . . ?
O6A C33A H33A 110.1 . . ?
O6A C33A H33B 110.1 . . ?
O6A C33A C34A 108.1(10) . . ?
C36 C35 C37 121.2(11) . 2_656 ?
C36 C35 H35 119.4 . . ?
C37 C35 H35 119.4 2_656 . ?
H23A C23A H23B 108.0 . . ?
O1A C23A H23A 109.3 . . ?
O1A C23A H23B 109.3 . . ?
O1A C23A C24A 111.5(11) . . ?
C24A C23A H23A 109.3 . . ?
C24A C23A H23B 109.3 . . ?
O2B C24B H24C 108.6 . . ?
O2B C24B H24D 108.6 . . ?
O2B C24B K1B 120(3) . 7_657 ?
O2B C24B C23B 115(4) . . ?
H24C C24B H24D 107.5 . . ?
K1B C24B H24C 19.9 7_657 . ?
K1B C24B H24D 88.1 7_657 . ?
C23B C24B H24C 108.6 . . ?
C23B C24B H24D 108.6 . . ?
C23B C24B K1B 113(3) . 7_657 ?
K1A C32A H32A 155.1 . . ?
K1A C32A H32B 91.1 . . ?
H32A C32A H32B 107.6 . . ?
O6A C32A K1A 48.2(5) . . ?
O6A C32A H32A 108.7 . . ?
O6A C32A H32B 108.7 . . ?
O6A C32A C31A 114.1(10) . . ?
C31A C32A K1A 79.2(6) . . ?
C31A C32A H32A 108.7 . . ?
C31A C32A H32B 108.7 . . ?
C33A C34A H34A 109.5 . . ?
C33A C34A H34B 109.5 . . ?
H34A C34A H34B 108.1 . . ?
O1A C34A C33A 110.7(11) . . ?
O1A C34A H34A 109.5 . . ?
O1A C34A H34B 109.5 . . ?
H25A C25A H25B 107.6 . . ?
C26A C25A H25A 108.6 . . ?
C26A C25A H25B 108.6 . . ?
O2A C25A H25A 108.6 . . ?
O2A C25A H25B 108.6 . . ?
O2A C25A C26A 114.6(9) . . ?
O2B C25B H25C 113.2 . . ?
O2B C25B H25D 113.1 . . ?
O2B C25B C26B 93(3) . . ?
H25C C25B H25D 110.5 . . ?
C26B C25B H25C 113.2 . . ?
C26B C25B H25D 113.1 . . ?
H27A C27A H27B 108.1 . . ?
O3A C27A H27A 109.5 . . ?
O3A C27A H27B 109.5 . . ?
O3A C27A C28A 110.5(11) . . ?
C28A C27A H27A 109.5 . . ?
C28A C27A H27B 109.5 . . ?
C27A O3A K1A 117.1(8) . . ?
C26A O3A K1A 116.9(6) . . ?
C26A O3A C27A 114.6(10) . . ?
C25A C26A H26A 109.6 . . ?
C25A C26A H26B 109.6 . . ?
O3A C26A C25A 110.3(10) . . ?
O3A C26A H26A 109.6 . . ?
O3A C26A H26B 109.6 . . ?
H26A C26A H26B 108.1 . . ?
O2B K1B O1B 57.2(10) . . ?
O2B K1B O6B 111.8(9) . . ?
O5B K1B O1B 116.4(10) . . ?
O5B K1B O2B 171.5(10) . . ?
O5B K1B O6B 60.5(8) . . ?
O5B K1B O3B 127.0(9) . . ?
O6B K1B O1B 57.3(10) . . ?
O4B K1B O1B 163.7(12) . . ?
O4B K1B O2B 120.7(9) . . ?
O4B K1B O5B 67.1(8) . . ?
O4B K1B O6B 127.4(9) . . ?
O4B K1B O3B 60.2(8) . . ?
O3B K1B O1B 115.7(10) . . ?
O3B K1B O2B 60.5(8) . . ?
O3B K1B O6B 172.3(10) . . ?
H33C C33B H33D 108.8 . . ?
C34B C33B H33C 110.8 . . ?
C34B C33B H33D 110.8 . . ?
O6B C33B H33C 110.8 . . ?
O6B C33B H33D 110.8 . . ?
O6B C33B C34B 105(3) . . ?
C25A O2A K1A 110.7(6) . . ?
C24A O2A K1A 114.6(8) . . ?
C24A O2A C25A 114.1(10) . . ?
C25B C26B H26C 108.7 . . ?
C25B C26B H26D 108.7 . . ?
H26C C26B H26D 107.6 . . ?
O3B C26B C25B 114(3) . . ?
O3B C26B H26C 108.7 . . ?
O3B C26B H26D 108.7 . . ?
C31B O5B K1B 117(3) . . ?
C31B O5B C30B 117(3) . . ?
C30B O5B K1B 117(2) . . ?
C23A O1A K1A 113.7(8) . . ?
C34A O1A K1A 114.3(7) . . ?
C34A O1A C23A 116.4(10) . . ?
C31A O5A K1A 122.0(8) . . ?
C31A O5A C30A 116.6(10) . . ?
C30A O5A K1A 119.3(8) . . ?
O1B C23B C24B 105(4) . . ?
O1B C23B H23C 110.7 . . ?
O1B C23B H23D 110.7 . . ?
C24B C23B H23C 110.7 . . ?
C24B C23B H23D 110.7 . . ?
H23C C23B H23D 108.8 . . ?
H32C C32B H32D 107.9 . . ?
C31B C32B H32C 109.1 . . ?
C31B C32B H32D 109.1 . . ?
O6B C32B H32C 109.1 . . ?
O6B C32B H32D 109.1 . . ?
O6B C32B C31B 112(3) . . ?
O5B C31B C32B 106(3) . . ?
O5B C31B H31C 110.6 . . ?
O5B C31B H31D 110.6 . . ?
C32B C31B H31C 110.6 . . ?
C32B C31B H31D 110.6 . . ?
H31C C31B H31D 108.7 . . ?
O1B C34B C33B 105(3) . . ?
O1B C34B H34C 110.7 . . ?
O1B C34B H34D 110.7 . . ?
C33B C34B H34C 110.7 . . ?
C33B C34B H34D 110.7 . . ?
H34C C34B H34D 108.8 . . ?
C33A O6A K1A 109.9(7) . . ?
C33A O6A C32A 113.9(9) . . ?
C32A O6A K1A 109.9(6) . . ?
C33B O6B K1B 111(3) . . ?
C32B O6B K1B 111(2) . . ?
C32B O6B C33B 110(3) . . ?
C32A C31A H31A 109.0 . . ?
C32A C31A H31B 109.0 . . ?
O5A C31A C32A 112.8(10) . . ?
O5A C31A H31A 109.0 . . ?
O5A C31A H31B 109.0 . . ?
H31A C31A H31B 107.8 . . ?
C28A O4A K1A 115.5(8) . . ?
C29A O4A K1A 128.5(11) . . ?
C29A O4A C28A 111.8(12) . . ?
C27A C28A H28A 108.3 . . ?
C27A C28A H28B 108.3 . . ?
O4A C28A C27A 115.9(13) . . ?
O4A C28A H28A 108.3 . . ?
O4A C28A H28B 108.3 . . ?
H28A C28A H28B 107.4 . . ?
O4A C29A H29A 111.3 . . ?
O4A C29A H29B 111.3 . . ?
O4A C29A C30A 102.4(12) . . ?
H29A C29A H29B 109.2 . . ?
C30A C29A H29A 111.3 . . ?
C30A C29A H29B 111.3 . . ?
K1A C30A H30A 114.0 . . ?
K1A C30A H30B 132.6 . . ?
O5A C30A K1A 40.3(6) . . ?
O5A C30A C29A 125.7(12) . . ?
O5A C30A H30A 105.9 . . ?
O5A C30A H30B 105.9 . . ?
C29A C30A K1A 86.5(8) . . ?
C29A C30A H30A 105.9 . . ?
C29A C30A H30B 105.9 . . ?
H30A C30A H30B 106.2 . . ?
O5B C30B H30C 109.2 . . ?
O5B C30B H30D 109.2 . . ?
O5B C30B C29B 112(3) . . ?
H30C C30B H30D 107.9 . . ?
C29B C30B H30C 109.2 . . ?
C29B C30B H30D 109.2 . . ?
C29B O4B K1B 105(2) . . ?
C28B O4B K1B 111(2) . . ?
C28B O4B C29B 136(3) . . ?
C30B C29B H29C 104.5 . . ?
C30B C29B H29D 104.5 . . ?
O4B C29B C30B 131(3) . . ?
O4B C29B H29C 104.5 . . ?
O4B C29B H29D 104.5 . . ?
H29C C29B H29D 105.6 . . ?
C23A C24A H24A 110.3 . . ?
C23A C24A H24B 110.3 . . ?
O2A C24A C23A 107.1(11) . . ?
O2A C24A H24A 110.3 . . ?
O2A C24A H24B 110.3 . . ?
H24A C24A H24B 108.6 . . ?
O4B C28B H28C 105.5 . . ?
O4B C28B H28D 105.5 . . ?
O4B C28B C27B 127(3) . . ?
H28C C28B H28D 106.1 . . ?
C27B C28B H28C 105.5 . . ?
C27B C28B H28D 105.5 . . ?
C28B C27B H27C 112.7 . . ?
C28B C27B H27D 112.7 . . ?
H27C C27B H27D 110.2 . . ?
O3B C27B C28B 95(3) . . ?
O3B C27B H27C 112.7 . . ?
O3B C27B H27D 112.7 . . ?
C26B O3B K1B 95(3) . . ?
C26B O3B C27B 111(3) . . ?
C27B O3B K1B 121(3) . . ?

loop_
_geom_bond_atom_site_label_1
_geom_bond_atom_site_label_2
_geom_bond_distance
_geom_bond_site_symmetry_2
_geom_bond_publ_flag
Nd1 As2 3.0506(7) . ?
Nd1 As4 3.0673(7) . ?
Nd1 C2 2.759(6) . ?
Nd1 C13 2.798(6) . ?
Nd1 C4 2.782(7) . ?
Nd1 C43 2.762(7) . ?
Nd1 C30 2.759(6) . ?
Nd1 C16 2.750(6) . ?
Nd1 C14 2.823(6) . ?
Nd1 C15 2.758(6) . ?
Nd1 C12 2.786(6) . ?
Nd1 C1 2.763(6) . ?
As1 As2 2.4186(9) . ?
As1 As3 2.4346(9) . ?
As1 As4 2.4010(10) . ?
As2 As5 2.4066(10) . ?
As3 As3 2.4522(14) 7_656 ?
As3 As6 2.4098(10) . ?
As4 As7 2.3793(10) . ?
As5 As6 2.4620(10) . ?
As5 As7 2.4580(11) . ?
As5 K1A 3.956(3) . ?
As6 As7 2.4516(10) . ?
As6 K1A 3.537(3) . ?
Si1 C1 1.861(7) . ?
Si1 C6 1.876(8) . ?
Si1 C7 1.867(7) . ?
Si1 C8 1.879(8) . ?
Si3 C12 1.873(7) . ?
Si3 C17 1.854(7) . ?
Si3 C18 1.864(8) . ?
Si3 C19 1.874(8) . ?
Si4 C14 1.858(7) . ?
Si4 C20 1.869(8) . ?
Si4 C21 1.860(7) . ?
Si4 C22 1.858(8) . ?
Si36 C4 1.861(7) . ?
Si36 C10 1.862(7) . ?
Si36 C9 1.864(8) . ?
Si36 C11 1.858(8) . ?
K1A C33A 3.539(14) . ?
K1A C32A 3.540(10) . ?
K1A O3A 2.735(9) . ?
K1A O2A 2.821(8) . ?
K1A O1A 2.872(10) . ?
K1A O5A 2.621(10) . ?
K1A O6A 2.806(8) . ?
K1A O4A 2.712(12) . ?
K1A C30A 3.534(13) . ?
K1A H30B 2.863(12) 4_656 ?
C2 H2 0.9500 . ?
C2 C30 1.404(9) . ?
C2 C1 1.429(8) . ?
C13 H13 0.9500 . ?
C13 C14 1.428(9) . ?
C13 C12 1.409(9) . ?
C4 C43 1.430(9) . ?
C4 C30 1.431(8) . ?
C43 H43 0.9500 . ?
C43 C1 1.424(9) . ?
C30 H30 0.9500 . ?
C16 H16 0.9500 . ?
C16 C15 1.414(9) . ?
C16 C12 1.419(9) . ?
C14 C15 1.422(10) . ?
C15 H15 0.9500 . ?
O1B K1B 2.88(4) . ?
O1B C23B 1.384(16) . ?
O1B C34B 1.385(16) . ?
C6 H6A 0.9800 . ?
C6 H6B 0.9800 . ?
C6 H6C 0.9800 . ?
C17 H17A 0.9800 . ?
C17 H17B 0.9800 . ?
C17 H17C 0.9800 . ?
C7 H7A 0.9800 . ?
C7 H7B 0.9800 . ?
C7 H7C 0.9800 . ?
C8 H8A 0.9800 . ?
C8 H8B 0.9800 . ?
C8 H8C 0.9800 . ?
C18 H18A 0.9800 . ?
C18 H18B 0.9800 . ?
C18 H18C 0.9800 . ?
C20 H20A 0.9800 . ?
C20 H20B 0.9800 . ?
C20 H20C 0.9800 . ?
C19 H19A 0.9800 . ?
C19 H19B 0.9800 . ?
C19 H19C 0.9800 . ?
C21 H21A 0.9800 . ?
C21 H21B 0.9800 . ?
C21 H21C 0.9800 . ?
C10 H10A 0.9800 . ?
C10 H10B 0.9800 . ?
C10 H10C 0.9800 . ?
O2B C24B 1.384(16) . ?
O2B C25B 1.386(15) . ?
O2B K1B 2.81(3) . ?
C36 H36 0.9500 . ?
C36 C37 1.381(15) . ?
C36 C35 1.337(13) . ?
C9 H9A 0.9800 . ?
C9 H9B 0.9800 . ?
C9 H9C 0.9800 . ?
C11 H11A 0.9800 . ?
C11 H11B 0.9800 . ?
C11 H11C 0.9800 . ?
C22 H22A 0.9800 . ?
C22 H22B 0.9800 . ?
C22 H22C 0.9800 . ?
C37 H37 0.9500 . ?
C37 C35 1.360(14) 2_656 ?
C33A H33A 0.9900 . ?
C33A H33B 0.9900 . ?
C33A C34A 1.477(10) . ?
C33A O6A 1.403(7) . ?
C35 H35 0.9500 . ?
C23A H23A 0.9900 . ?
C23A H23B 0.9900 . ?
C23A O1A 1.404(7) . ?
C23A C24A 1.470(10) . ?
C24B H24C 0.9900 . ?
C24B H24D 0.9900 . ?
C24B K1B 3.53(6) 7_657 ?
C24B C23B 1.51(2) . ?
C32A H32A 0.9900 . ?
C32A H32B 0.9900 . ?
C32A O6A 1.406(7) . ?
C32A C31A 1.465(10) . ?
C34A H34A 0.9900 . ?
C34A H34B 0.9900 . ?
C34A O1A 1.401(7) . ?
C25A H25A 0.9900 . ?
C25A H25B 0.9900 . ?
C25A C26A 1.464(10) . ?
C25A O2A 1.417(7) . ?
C25B H25C 0.9900 . ?
C25B H25D 0.9900 . ?
C25B C26B 1.51(2) . ?
C27A H27A 0.9900 . ?
C27A H27B 0.9900 . ?
C27A O3A 1.417(8) . ?
C27A C28A 1.462(10) . ?
O3A C26A 1.386(8) . ?
C26A H26A 0.9900 . ?
C26A H26B 0.9900 . ?
K1B O5B 2.71(3) . ?
K1B O6B 2.85(4) . ?
K1B O4B 2.70(3) . ?
K1B O3B 2.76(3) . ?
C33B H33C 0.9900 . ?
C33B H33D 0.9900 . ?
C33B C34B 1.51(2) . ?
C33B O6B 1.388(15) . ?
O2A C24A 1.398(8) . ?
C26B H26C 0.9900 . ?
C26B H26D 0.9900 . ?
C26B O3B 1.385(15) . ?
O5B C31B 1.383(15) . ?
O5B C30B 1.388(15) . ?
O5A C31A 1.404(8) . ?
O5A C30A 1.412(8) . ?
C23B H23C 0.9900 . ?
C23B H23D 0.9900 . ?
C32B H32C 0.9900 . ?
C32B H32D 0.9900 . ?
C32B C31B 1.51(2) . ?
C32B O6B 1.384(15) . ?
C31B H31C 0.9900 . ?
C31B H31D 0.9900 . ?
C34B H34C 0.9900 . ?
C34B H34D 0.9900 . ?
C31A H31A 0.9900 . ?
C31A H31B 0.9900 . ?
O4A C28A 1.403(8) . ?
O4A C29A 1.392(8) . ?
C28A H28A 0.9900 . ?
C28A H28B 0.9900 . ?
C29A H29A 0.9900 . ?
C29A H29B 0.9900 . ?
C29A C30A 1.459(10) . ?
C30A H30A 0.9900 . ?
C30A H30B 0.9900 . ?
C30B H30C 0.9900 . ?
C30B H30D 0.9900 . ?
C30B C29B 1.52(2) . ?
O4B C29B 1.388(15) . ?
O4B C28B 1.378(15) . ?
C29B H29C 0.9900 . ?
C29B H29D 0.9900 . ?
C24A H24A 0.9900 . ?
C24A H24B 0.9900 . ?
C28B H28C 0.9900 . ?
C28B H28D 0.9900 . ?
C28B C27B 1.51(2) . ?
C27B H27C 0.9900 . ?
C27B H27D 0.9900 . ?
C27B O3B 1.388(16) . ?

loop_
_geom_torsion_atom_site_label_1
_geom_torsion_atom_site_label_2
_geom_torsion_atom_site_label_3
_geom_torsion_atom_site_label_4
_geom_torsion
_geom_torsion_site_symmetry_1
_geom_torsion_site_symmetry_2
_geom_torsion_site_symmetry_3
_geom_torsion_site_symmetry_4
_geom_torsion_publ_flag
Nd1 C2 C30 C4 -68.8(4) . . . . ?
Nd1 C2 C1 Si1 -122.9(5) . . . . ?
Nd1 C2 C1 C43 69.2(4) . . . . ?
Nd1 C13 C14 Si4 128.7(5) . . . . ?
Nd1 C13 C14 C15 -67.1(4) . . . . ?
Nd1 C13 C12 Si3 -128.2(5) . . . . ?
Nd1 C13 C12 C16 68.5(4) . . . . ?
Nd1 C4 C43 C1 -67.7(5) . . . . ?
Nd1 C4 C30 C2 68.4(4) . . . . ?
Nd1 C43 C1 Si1 123.4(5) . . . . ?
Nd1 C43 C1 C2 -69.1(4) . . . . ?
Nd1 C16 C15 C14 70.8(4) . . . . ?
Nd1 C16 C12 Si3 126.8(5) . . . . ?
Nd1 C16 C12 C13 -70.0(4) . . . . ?
Nd1 C14 C15 C16 -68.9(4) . . . . ?
Si4 C14 C15 Nd1 -127.7(5) . . . . ?
Si4 C14 C15 C16 163.4(4) . . . . ?
Si36 C4 C43 Nd1 -125.3(5) . . . . ?
Si36 C4 C43 C1 166.9(5) . . . . ?
Si36 C4 C30 Nd1 124.3(5) . . . . ?
Si36 C4 C30 C2 -167.3(5) . . . . ?
K1A C33A C34A O1A 25.7(10) . . . . ?
K1A C33A O6A C32A -123.8(10) . . . . ?
K1A C32A O6A C33A 123.8(11) . . . . ?
K1A C32A C31A O5A 14.5(10) . . . . ?
K1A O3A C26A C25A 43.7(13) . . . . ?
K1A O2A C24A C23A 55.0(14) . . . . ?
K1A O5A C31A C32A -23.1(16) . . . . ?
K1A O5A C30A C29A 15(2) . . . . ?
K1A O4A C28A C27A -39.2(17) . . . . ?
K1A O4A C29A C30A -23(2) . . . . ?
C13 C14 C15 Nd1 68.2(4) . . . . ?
C13 C14 C15 C16 -0.7(6) . . . . ?
C4 C43 C1 Nd1 68.2(5) . . . . ?
C4 C43 C1 Si1 -168.4(5) . . . . ?
C4 C43 C1 C2 -0.9(8) . . . . ?
C43 C4 C30 Nd1 -68.5(5) . . . . ?
C43 C4 C30 C2 -0.1(7) . . . . ?
C30 C2 C1 Nd1 -68.4(4) . . . . ?
C30 C2 C1 Si1 168.7(5) . . . . ?
C30 C2 C1 C43 0.9(7) . . . . ?
C30 C4 C43 Nd1 68.4(4) . . . . ?
C30 C4 C43 C1 0.6(8) . . . . ?
C14 C13 C12 Nd1 -68.0(4) . . . . ?
C14 C13 C12 Si3 163.8(4) . . . . ?
C14 C13 C12 C16 0.4(7) . . . . ?
C15 C16 C12 Nd1 69.1(4) . . . . ?
C15 C16 C12 Si3 -164.0(5) . . . . ?
C15 C16 C12 C13 -0.9(7) . . . . ?
C12 C13 C14 Nd1 67.2(4) . . . . ?
C12 C13 C14 Si4 -164.1(4) . . . . ?
C12 C13 C14 C15 0.1(7) . . . . ?
C12 C16 C15 Nd1 -69.8(4) . . . . ?
C12 C16 C15 C14 1.0(7) . . . . ?
C1 C2 C30 Nd1 68.3(4) . . . . ?
C1 C2 C30 C4 -0.5(7) . . . . ?
C6 Si1 C1 Nd1 -56.7(4) . . . . ?
C6 Si1 C1 C2 39.6(7) . . . . ?
C6 Si1 C1 C43 -155.2(6) . . . . ?
C17 Si3 C12 Nd1 128.1(4) . . . . ?
C17 Si3 C12 C13 -130.7(6) . . . . ?
C17 Si3 C12 C16 29.2(7) . . . . ?
C7 Si1 C1 Nd1 66.0(4) . . . . ?
C7 Si1 C1 C2 162.3(6) . . . . ?
C7 Si1 C1 C43 -32.5(7) . . . . ?
C8 Si1 C1 Nd1 -174.0(4) . . . . ?
C8 Si1 C1 C2 -77.7(7) . . . . ?
C8 Si1 C1 C43 87.5(7) . . . . ?
C18 Si3 C12 Nd1 7.2(5) . . . . ?
C18 Si3 C12 C13 108.4(6) . . . . ?
C18 Si3 C12 C16 -91.7(6) . . . . ?
C20 Si4 C14 Nd1 108.1(4) . . . . ?
C20 Si4 C14 C13 7.5(6) . . . . ?
C20 Si4 C14 C15 -153.2(6) . . . . ?
C19 Si3 C12 Nd1 -112.6(4) . . . . ?
C19 Si3 C12 C13 -11.3(6) . . . . ?
C19 Si3 C12 C16 148.6(6) . . . . ?
C21 Si4 C14 Nd1 -13.8(5) . . . . ?
C21 Si4 C14 C13 -114.3(6) . . . . ?
C21 Si4 C14 C15 84.9(6) . . . . ?
C10 Si36 C4 Nd1 -51.9(5) . . . . ?
C10 Si36 C4 C43 48.6(7) . . . . ?
C10 Si36 C4 C30 -147.4(6) . . . . ?
O2B C24B C23B O1B -54(7) . . . . ?
O2B C25B C26B O3B 86(4) . . . . ?
C9 Si36 C4 Nd1 70.0(5) . . . . ?
C9 Si36 C4 C43 170.5(6) . . . . ?
C9 Si36 C4 C30 -25.5(7) . . . . ?
C11 Si36 C4 Nd1 -170.6(4) . . . . ?
C11 Si36 C4 C43 -70.1(7) . . . . ?
C11 Si36 C4 C30 93.9(6) . . . . ?
C22 Si4 C14 Nd1 -133.9(4) . . . . ?
C22 Si4 C14 C13 125.5(6) . . . . ?
C22 Si4 C14 C15 -35.2(7) . . . . ?
C37 C36 C35 C37 0.5(13) . . . 2_656 ?
C33A C34A O1A K1A -35.6(14) . . . . ?
C33A C34A O1A C23A -171.5(13) . . . . ?
C35 C36 C37 C35 -1.2(13) . . . 2_656 ?
C24B O2B C25B C26B 177(4) . . . . ?
C34A C33A O6A K1A -63.2(13) . . . . ?
C34A C33A O6A C32A 173.1(11) . . . . ?
C25A O2A C24A C23A -175.7(11) . . . . ?
C25B O2B C24B K1B 50(5) . . . 7_657 ?
C25B O2B C24B C23B -171(4) . . . . ?
C25B C26B O3B K1B -83(4) . . . . ?
C25B C26B O3B C27B 151(4) . . . . ?
C27A O3A C26A C25A -173.7(11) . . . . ?
O3A C27A C28A O4A 51(2) . . . . ?
C26A C25A O2A K1A 44.0(13) . . . . ?
C26A C25A O2A C24A -87.2(15) . . . . ?
K1B O1B C23B C24B 42(5) . . . . ?
K1B O1B C34B C33B -45(4) . . . . ?
K1B O2B C24B K1B -97(3) . . . 7_657 ?
K1B O2B C24B C23B 42(6) . . . . ?
K1B O2B C25B C26B -36(3) . . . . ?
K1B C24B C23B O1B 88(4) 7_657 . . . ?
K1B O5B C31B C32B 52(4) . . . . ?
K1B O5B C30B C29B -6(4) . . . . ?
K1B O4B C29B C30B 34(5) . . . . ?
K1B O4B C28B C27B 34(4) . . . . ?
O2A C25A C26A O3A -60.3(15) . . . . ?
O5B C30B C29B O4B -22(6) . . . . ?
O1A C23A C24A O2A -66.7(18) . . . . ?
C23B O1B C34B C33B 177(4) . . . . ?
C31B O5B C30B C29B -153(4) . . . . ?
C31B C32B O6B K1B 45(4) . . . . ?
C31B C32B O6B C33B 169(4) . . . . ?
C34B O1B C23B C24B 178(4) . . . . ?
C34B C33B O6B K1B -65(3) . . . . ?
C34B C33B O6B C32B 171(4) . . . . ?
O6A C33A C34A O1A 67.7(16) . . . . ?
O6A C32A C31A O5A 48.5(16) . . . . ?
O6B C33B C34B O1B 73(4) . . . . ?
O6B C32B C31B O5B -66(5) . . . . ?
C31A C32A O6A K1A -47.5(11) . . . . ?
C31A C32A O6A C33A 76.2(14) . . . . ?
C31A O5A C30A K1A 163.9(17) . . . . ?
C31A O5A C30A C29A 179.1(18) . . . . ?
O4A C29A C30A K1A 13.7(15) . . . . ?
O4A C29A C30A O5A 4(3) . . . . ?
C28A C27A O3A K1A -37.4(16) . . . . ?
C28A C27A O3A C26A -179.9(12) . . . . ?
C28A O4A C29A C30A -178.5(14) . . . . ?
C29A O4A C28A C27A 119.7(19) . . . . ?
C30A O5A C31A C32A 173.5(13) . . . . ?
C30B O5B C31B C32B -161(3) . . . . ?
O4B C28B C27B O3B -56(5) . . . . ?
C29B O4B C28B C27B -108(5) . . . . ?
C24A C23A O1A K1A 44.0(16) . . . . ?
C24A C23A O1A C34A -179.8(13) . . . . ?
C28B O4B C29B C30B 178(4) . . . . ?
C28B C27B O3B K1B 50(4) . . . . ?
C28B C27B O3B C26B 160(3) . . . . ?
